data_2008065
loop_
_publ_author_name
'Melvin A. Leonard'
'Philip J. Squattrito'
'Surendra N. Dubey'

_publ_section_title
;
 Hexaaquametal(II) 4-styrenesulfonates of manganese, cobalt and nickel
;
_journal_issue 1
_journal_name_full 'Acta Crystallographica Section C'
_journal_page_first 35
_journal_page_last 39
_journal_paper_doi 10.1107/S0108270198010105
_journal_volume 55
_journal_year 1999
_chemical_formula_iupac '[Mn (H2 O)6] (C8 H7 S O3)2'
_chemical_formula_moiety '2 (C8 H7 S O3), H12 O6 Mn'
_chemical_formula_structural '[Mn (H2 O)6]2+ (C8 H7 S O3 -)2'
_chemical_formula_sum 'C16 H26 Mn O12 S2'
_chemical_formula_weight 529.43
_space_group_IT_number 14
_symmetry_cell_setting monoclinic
_symmetry_space_group_name_Hall '-P 2ybc'
_symmetry_space_group_name_H-M 'P 1 21/c 1'
_audit_creation_method 'from TEXRAY.INF file'
_cell_angle_alpha 90
_cell_angle_beta 100.83(3)
_cell_angle_gamma 90
_cell_formula_units_Z 2
_cell_length_a 6.290(2)
_cell_length_b 7.040(3)
_cell_length_c 27.479(4)
_cell_measurement_reflns_used 23
_cell_measurement_temperature 296
_cell_measurement_theta_max 15.8
_cell_measurement_theta_min 10.4
_cell_volume 1195.1(7)
_computing_cell_refinement 'MSC/AFC Diffractometer Control Software'
_computing_data_collection
;MSC/AFC Diffractometer Control Software (Molecular Structure Corporation,
 1988)
;
_computing_data_reduction 'TEXSAN (Molecular Structure Corporation, 1991)'
_computing_publication_material TEXSAN
_computing_structure_refinement TEXSAN
_computing_structure_solution 'MITHRIL (Gilmore, 1983)'
_diffrn_ambient_temperature 296
_diffrn_measurement_device 'Rigaku AFC-6S'
_diffrn_measurement_method '\w scans'
_diffrn_radiation_monochromator graphite
_diffrn_radiation_source 'X-ray tube'
_diffrn_radiation_type MoK\a
_diffrn_radiation_wavelength 0.7107
_diffrn_reflns_av_R_equivalents 0.042
_diffrn_reflns_av_sigmaI/netI 0.137
_diffrn_reflns_limit_h_max 7
_diffrn_reflns_limit_h_min 0
_diffrn_reflns_limit_k_max 8
_diffrn_reflns_limit_k_min 0
_diffrn_reflns_limit_l_max 32
_diffrn_reflns_limit_l_min -32
_diffrn_reflns_number 2517
_diffrn_reflns_theta_max 25
_diffrn_reflns_theta_min 1.5
_diffrn_standards_decay_% -1.50
_diffrn_standards_interval_count 150
_diffrn_standards_number 3
_exptl_absorpt_coefficient_mu 0.750
_exptl_absorpt_correction_T_max 0.848
_exptl_absorpt_correction_T_min 0.780
_exptl_absorpt_correction_type
;
empirical via \y scans of three reflections (North et al., 1968)
;
_exptl_crystal_colour colorless
_exptl_crystal_density_diffrn 1.471
_exptl_crystal_density_meas ?
_exptl_crystal_description plate
_exptl_crystal_F_000 550
_exptl_crystal_size_max 0.30
_exptl_crystal_size_mid 0.24
_exptl_crystal_size_min 0.22
_refine_diff_density_max 0.66
_refine_diff_density_min -0.59
_refine_ls_extinction_method none
_refine_ls_goodness_of_fit_ref 1.48
_refine_ls_hydrogen_treatment noref
_refine_ls_matrix_type full
_refine_ls_number_constraints 0
_refine_ls_number_parameters 142
_refine_ls_number_reflns 2101
_refine_ls_number_restraints 0
_refine_ls_R_factor_obs 0.083
_refine_ls_shift/su_max 0.036
_refine_ls_structure_factor_coef Fsqd
_refine_ls_weighting_details 'w = 4F~o~^2^/\s^2^(F~o~^2^)'
_refine_ls_weighting_scheme calc
_refine_ls_wR_factor_obs 0.091
_reflns_number_observed 2101
_reflns_number_total 2294
_reflns_observed_criterion 'I > 0'
_cod_data_source_file fg1487.cif
_cod_data_source_block mn
_cod_depositor_comments
;
The following automatic conversions were performed:

'_atom_site_thermal_displace_type' tag value 'Uij' was replaced with
'Uani' value 29 times.

Automatic conversion script
Id: cif_fix_values 1646 2011-03-28 12:23:43Z adriana 

The following automatic conversions were performed:

'_exptl_crystal_density_meas' value 'not measured' was changed to '?'
- the value is perceived as not measured.

Automatic conversion script
Id: cif_fix_values 3008 2015-01-20 13:52:24Z robertas 

The following automatic conversions were performed:

'_refine_ls_weighting_scheme' value '4F~o~^2^/\s^2^(F~o~^2^)' was
changed to 'calc'. New tag '_refine_ls_weighting_details' was
created. The value of the new tag was set to 'w =
4F~o~^2^/\s^2^(F~o~^2^)'.

Automatic conversion script
Id: cif_fix_values 3143 2015-03-26 13:38:13Z robertas 
;
_cod_original_cell_volume 1195.1(6)
_cod_original_sg_symbol_H-M 'P 21/c'
_cod_database_code 2008065

loop_
_symmetry_equiv_pos_as_xyz
'  +x,  +y,  +z'
'  -x,1/2+y,1/2-z'
'  -x,  -y,  -z'
'  +x,1/2-y,1/2+z'

loop_
_atom_site_aniso_label
_atom_site_aniso_U_11
_atom_site_aniso_U_22
_atom_site_aniso_U_33
_atom_site_aniso_U_12
_atom_site_aniso_U_13
_atom_site_aniso_U_23
Mn 0.0344(5) 0.0404(6) 0.0535(6) 0.0010(10) 0.0108(4) 0.0000(10)
S 0.0314(6) 0.0440(7) 0.0624(8) 0.000(2) 0.0090(5) 0.001(2)
O1 0.043(4) 0.051(3) 0.076(5) 0.007(3) 0.007(3) -0.015(3)
O2 0.046(4) 0.057(3) 0.073(5) 0.002(3) 0.013(3) 0.021(4)
O3 0.0310(10) 0.061(2) 0.083(2) -0.003(4) 0.0100(10) 0.004(5)
O4 0.046(2) 0.051(2) 0.111(3) 0.005(4) -0.015(2) -0.007(4)
O5 0.053(5) 0.070(4) 0.085(6) 0.010(3) 0.035(4) 0.036(3)
O6 0.047(5) 0.071(4) 0.097(6) -0.011(3) 0.017(4) -0.031(4)
C1 0.039(2) 0.034(3) 0.060(3) 0.005(5) 0.014(2) 0.008(6)
C2 0.054(3) 0.077(5) 0.068(4) 0.013(3) 0.018(3) 0.003(4)
C3 0.091(5) 0.064(5) 0.069(4) 0.013(4) 0.033(4) -0.004(4)
C4 0.083(4) 0.055(4) 0.056(3) -0.007(6) 0.010(3) 0.000(6)
C5 0.059(4) 0.091(7) 0.062(4) 0.001(4) 0.003(3) -0.001(4)
C6 0.051(3) 0.076(6) 0.057(4) 0.015(3) 0.016(3) -0.010(3)
C7 0.119(6) 0.078(8) 0.088(6) -0.018(6) -0.015(4) 0.010(7)
C8 0.260(10) 0.107(9) 0.072(5) -0.044(10) 0.031(6) 0.004(7)

loop_
_atom_site_label
_atom_site_fract_x
_atom_site_fract_y
_atom_site_fract_z
_atom_site_U_iso_or_equiv
_atom_site_thermal_displace_type
_atom_site_calc_flag
_atom_site_calc_attached_atom
Mn 0 0 0 0.0424(3) Uani ? ?
S 0.5495(2) 0.0003(4) 0.40573(4) 0.0459(3) Uani ? ?
O1 0.4698(8) 0.1731(6) 0.4254(2) 0.057(2) Uani ? ?
O2 0.4719(8) -0.1700(6) 0.4267(2) 0.058(2) Uani ? ?
O3 0.7838(4) 0.0003(7) 0.40930(10) 0.0583(10) Uani ? ?
O4 0.3221(4) 0.0014(7) 0.04110(10) 0.0730(10) Uani ? ?
O5 0.0839(7) 0.2238(6) -0.0475(2) 0.066(2) Uani ? ?
O6 -0.0887(7) 0.2329(6) 0.0443(2) 0.071(2) Uani ? ?
C1 0.4365(6) -0.0070(10) 0.3418(2) 0.0440(10) Uani ? ?
C2 0.5526(8) -0.0697(8) 0.3075(2) 0.065(2) Uani ? ?
C3 0.4570(10) -0.0746(8) 0.2582(2) 0.072(2) Uani ? ?
C4 0.2462(9) -0.0150(10) 0.2423(2) 0.065(2) Uani ? ?
C5 0.1305(8) 0.0460(10) 0.2770(2) 0.072(2) Uani ? ?
C6 0.2250(8) 0.0543(8) 0.3262(2) 0.061(2) Uani ? ?
C7 0.1590(10) -0.027(2) 0.1888(3) 0.099(3) Uani ? ?
C8 -0.026(2) 0.036(2) 0.1681(3) 0.145(4) Uani ? ?
H1 0.3977 -0.1104 0.0487 0.0897 Uani ? ?
H2 0.3857 0.0714 0.0645 0.0905 Uani ? ?
H3 0.1986 0.2207 -0.0640 0.0818 Uani ? ?
H4 0.0012 0.2991 -0.0623 0.0818 Uani ? ?
H5 -0.1472 0.2236 0.0681 0.0884 Uani ? ?
H6 0.0452 0.3185 0.0635 0.0884 Uani ? ?
H7 0.6996 -0.1085 0.3173 0.0758 Uani ? ?
H8 0.5397 -0.1122 0.2343 0.0878 Uani ? ?
H9 -0.0137 0.0896 0.2663 0.0825 Uani ? ?
H10 0.1462 0.1064 0.3496 0.0689 Uani ? ?
H11 0.2511 -0.0697 0.1674 0.1248 Uani ? ?
H12 -0.0669 0.0278 0.1328 0.1707 Uani ? ?
H13 -0.1227 0.0818 0.1873 0.1707 Uani ? ?

loop_
_atom_type_symbol
_atom_type_scat_dispersion_real
_atom_type_scat_dispersion_imag
_atom_type_scat_source
Mn 0.295 0.729 'International Tables'
S 0.110 0.124 'International Tables'
C 0.002 0.002 'International Tables'
O 0.008 0.006 'International Tables'
H 0.000 0.000 'International Tables'

loop_
_geom_angle_atom_site_label_1
_geom_angle_atom_site_label_2
_geom_angle_atom_site_label_3
_geom_angle
_geom_angle_publ_flag
O4 Mn O5 90.1(2) yes
O4 Mn O6 91.1(2) yes
O5 Mn O6 84.60(10) yes
O1 S O2 112.1(2) yes
O1 S O3 112.9(3) yes
O1 S C1 106.9(3) yes
O2 S O3 112.5(3) yes
O2 S C1 105.6(3) yes
O3 S C1 106.3(2) yes
S C1 C2 121.7(4) no
S C1 C6 118.8(4) no
C2 C1 C6 119.5(5) no
C1 C2 C3 119.6(5) no
C2 C3 C4 121.4(5) no
C3 C4 C5 118.5(5) no
C3 C4 C7 116.9(7) no
C5 C4 C7 124.5(6) no
C4 C5 C6 120.6(5) no
C1 C6 C5 120.3(5) no
C4 C7 C8 124.1(9) no
Mn O4 H1 121 no
Mn O4 H2 132 no
H1 O4 H2 100 no
Mn O5 H3 125 no
Mn O5 H4 125 no
H3 O5 H4 105 no
Mn O6 H5 126 no
Mn O6 H6 116 no
H5 O6 H6 94 no
C1 C2 H7 121 no
C3 C2 H7 120 no
C2 C3 H8 120 no
C4 C3 H8 119 no
C4 C5 H9 119 no
C6 C5 H9 120 no
C1 C6 H10 120 no
C5 C6 H10 120 no
C4 C7 H11 119 no
C8 C7 H11 116 no
C7 C8 H12 119 no
C7 C8 H13 120 no
H12 C8 H13 121 no

loop_
_geom_bond_atom_site_label_1
_geom_bond_atom_site_label_2
_geom_bond_site_symmetry_1
_geom_bond_site_symmetry_2
_geom_bond_distance
_geom_bond_publ_flag
Mn O4 ? ? 2.126(3) yes
Mn O5 ? ? 2.173(4) yes
Mn O6 ? ? 2.176(5) yes
S O1 ? ? 1.458(4) yes
S O2 ? ? 1.454(4) yes
S O3 ? ? 1.458(3) yes
S C1 ? ? 1.769(4) yes
C1 C2 ? ? 1.368(6) no
C1 C6 ? ? 1.387(6) no
C2 C3 ? ? 1.375(8) no
C3 C4 ? ? 1.380(7) no
C4 C5 ? ? 1.373(7) no
C4 C7 ? ? 1.471(8) no
C5 C6 ? ? 1.371(7) no
C7 C8 ? ? 1.280(10) no
O4 H1 ? ? 0.92 no
O4 H2 ? ? 0.85 no
O5 H3 ? ? 0.92 no
O5 H4 ? ? 0.80 no
O6 H5 ? ? 0.81 no
O6 H6 ? ? 1.09 no
C2 H7 ? ? 0.95 no
C3 H8 ? ? 0.95 no
C5 H9 ? ? 0.95 no
C6 H10 ? ? 0.96 no
C7 H11 ? ? 0.95 no
C8 H12 ? ? 0.96 no
C8 H13 ? ? 0.93 no

loop_
_geom_hbond_atom_site_label_D
_geom_hbond_atom_site_label_H
_geom_hbond_atom_site_label_A
_geom_hbond_site_symmetry_A
_geom_hbond_distance_DH
_geom_hbond_distance_HA
_geom_hbond_distance_DA
_geom_hbond_angle_DHA
_geom_hbond_publ_flag
O4 H1 O1 2_645 0.92 1.82 2.729(6) 169 yes
O4 H2 O2 2_655 0.85 2.02 2.717(6) 138 yes
O5 H3 O1 4_554 0.92 1.93 2.766(6) 149 yes
O5 H4 O3 4_454 0.80 2.02 2.811(5) 172 yes
O6 H5 O2 2_555 0.81 2.21 2.763(7) 126 yes
O6 H6 O3 2_655 1.09 1.75 2.816(5) 166 yes
